data_7135127
loop_
_publ_author_name
'Scheepers, Matthew C.'
'Haynes, Delia A.'

_publ_section_title
;
 Design and synthesis of ternary multi-component crystals by sublimation.
;
_journal_name_full 'Chemical communications (Cambridge, England)'
_journal_paper_doi 10.1039/d5cc04584c
_journal_year 2025
_chemical_formula_moiety 'C7 H4 N2 O6, C7 H7 N O2, C6 H6 N2 O'
_chemical_formula_sum 'C20 H17 N5 O9'
_chemical_formula_weight 471.39
_chemical_name_systematic '3,5-dinitrobenzoic acid, 3-aminobenzoic acid, isonicotinamide'
_space_group_IT_number 2
_space_group_name_Hall '-P 1'
_space_group_name_H-M_alt 'P -1'
_symmetry_cell_setting triclinic
_symmetry_Int_Tables_number 2
_symmetry_space_group_name_Hall '-P 1'
_symmetry_space_group_name_H-M 'P -1'
_atom_sites_solution_hydrogens mixed
_atom_sites_solution_primary dual
_atom_sites_solution_secondary dual
_audit_conform_dict_location ftp://ftp.iucr.org/pub/cif_core.dic
_audit_conform_dict_name cif_core.dic
_audit_conform_dict_version 2.4.5
_audit_creation_date 2025-05-21T10:37:28-00:00
_audit_creation_method 'WinGX routine CIF_UPDATE'
_audit_update_record
;
2025-08-08 deposited with the CCDC.	2025-10-10 downloaded from the CCDC.
;
_cell_angle_alpha 93.805(2)
_cell_angle_beta 91.218(2)
_cell_angle_gamma 94.787(2)
_cell_formula_units_Z 2
_cell_length_a 7.2524(5)
_cell_length_b 8.8044(5)
_cell_length_c 16.4118(10)
_cell_measurement_reflns_used 2779
_cell_measurement_temperature 298(2)
_cell_measurement_theta_max 18.7
_cell_measurement_theta_min 2.49
_cell_measurement_wavelength 0.71073
_cell_volume 1041.61(11)
_computing_cell_refinement 'SAINT V8.40B (?, 2016)'
_computing_data_reduction 'SAINT V8.40B (?, 2016)'
_computing_molecular_graphics 'Olex2 (Dolomanov et al., 2009)'
_computing_publication_material 'Olex2 (Dolomanov et al., 2009)'
_computing_structure_refinement 'SHELXL-2019/2 (Sheldrick, 2019)'
_computing_structure_solution 'SHELXT 2018/2 (Sheldrick, 2018)'
_diffrn_ambient_temperature 298(2)
_diffrn_measured_fraction_theta_full 1
_diffrn_measured_fraction_theta_max 0.998
_diffrn_measurement_device_type 'Bruker APEX-II CCD'
_diffrn_measurement_method '\f and \w scans'
_diffrn_radiation_probe x-ray
_diffrn_radiation_type MoK\a
_diffrn_radiation_wavelength 0.71073
_diffrn_reflns_av_R_equivalents 0.1171
_diffrn_reflns_av_unetI/netI 0.0693
_diffrn_reflns_Laue_measured_fraction_full 1
_diffrn_reflns_Laue_measured_fraction_max 0.998
_diffrn_reflns_limit_h_max 9
_diffrn_reflns_limit_h_min -9
_diffrn_reflns_limit_k_max 11
_diffrn_reflns_limit_k_min -11
_diffrn_reflns_limit_l_max 21
_diffrn_reflns_limit_l_min -21
_diffrn_reflns_number 59241
_diffrn_reflns_point_group_measured_fraction_full 1
_diffrn_reflns_point_group_measured_fraction_max 0.998
_diffrn_reflns_theta_full 25.242
_diffrn_reflns_theta_max 28.327
_diffrn_reflns_theta_min 1.244
_diffrn_standards_number 0
_exptl_absorpt_coefficient_mu 0.121
_exptl_absorpt_correction_T_max 0.746
_exptl_absorpt_correction_T_min 0.697
_exptl_absorpt_correction_type multi-scan
_exptl_absorpt_process_details
;
        SADABS-2016/2 (Bruker,2016/2) was used for absorption correction. wR2(in
;
_exptl_crystal_colour orange
_exptl_crystal_density_diffrn 1.503
_exptl_crystal_density_method 'not measured'
_exptl_crystal_description block
_exptl_crystal_F_000 488
_exptl_crystal_recrystallization_method Sublimation
_exptl_crystal_size_max 0.098
_exptl_crystal_size_mid 0.081
_exptl_crystal_size_min 0.077
_refine_diff_density_max 0.479
_refine_diff_density_min -0.349
_refine_diff_density_rms 0.094
_refine_ls_extinction_method none
_refine_ls_goodness_of_fit_ref 0.994
_refine_ls_hydrogen_treatment constr
_refine_ls_matrix_type full
_refine_ls_number_constraints 0
_refine_ls_number_parameters 310
_refine_ls_number_reflns 5189
_refine_ls_number_restraints 0
_refine_ls_restrained_S_all 0.994
_refine_ls_R_factor_all 0.1863
_refine_ls_R_factor_gt 0.092
_refine_ls_shift/su_max 0
_refine_ls_shift/su_mean 0
_refine_ls_structure_factor_coef Fsqd
_refine_ls_weighting_details 'w=1/[\s^2^(Fo^2^)+(0.1967P)^2^] where P=(Fo^2^+2Fc^2^)/3'
_refine_ls_weighting_scheme calc
_refine_ls_wR_factor_gt 0.2541
_refine_ls_wR_factor_ref 0.3303
_reflns_Friedel_coverage 0
_reflns_number_gt 2276
_reflns_number_total 5189
_reflns_threshold_expression 'I > 2\s(I)'
_cod_data_source_file d5cc04584c2.cif
_cod_data_source_block dnba+3aba+isonic
_cod_database_code 7135127
_shelx_estimated_absorpt_t_min 0.988
_shelx_estimated_absorpt_t_max 0.991
_shelx_shelxl_version_number 2019/3

loop_
_symmetry_equiv_pos_as_xyz
'x, y, z'
'-x, -y, -z'

loop_
_atom_site_label
_atom_site_type_symbol
_atom_site_fract_x
_atom_site_fract_y
_atom_site_fract_z
_atom_site_U_iso_or_equiv
_atom_site_adp_type
_atom_site_occupancy
_atom_site_site_symmetry_order
_atom_site_calc_flag
_atom_site_refinement_flags_posn
_atom_site_refinement_flags_adp
_atom_site_refinement_flags_occupancy
_atom_site_disorder_assembly
_atom_site_disorder_group
C1 C -0.0127(5) -0.2311(4) 0.2165(2) 0.0462(9) Uani 1 1 d . . . . .
C2 C -0.0793(6) -0.1964(5) 0.1403(2) 0.0524(10) Uani 1 1 d . . . . .
H2 H -0.094004 -0.096042 0.128888 0.063 Uiso 1 1 calc R U . . .
C3 C -0.1232(6) -0.3170(5) 0.0817(3) 0.0588(11) Uani 1 1 d . . . . .
H3 H -0.167536 -0.296701 0.030264 0.071 Uiso 1 1 calc R U . . .
C4 C -0.1018(6) -0.4646(5) 0.0989(2) 0.0600(12) Uani 1 1 d . . . . .
H4A H -0.132521 -0.542938 0.058832 0.072 Uiso 1 1 calc R U . . .
C5 C -0.0355(6) -0.5003(5) 0.1746(3) 0.0568(11) Uani 1 1 d . . . . .
C6 C 0.0093(5) -0.3790(5) 0.2337(2) 0.0521(10) Uani 1 1 d . . . . .
H6 H 0.054269 -0.399174 0.285023 0.063 Uiso 1 1 calc R U . . .
C7 C 0.0407(6) -0.1078(5) 0.2807(2) 0.0515(10) Uani 1 1 d . . . . .
N1 N -0.0121(7) -0.6480(5) 0.1914(3) 0.0911(14) Uani 1 1 d . . . . .
H1A H 0.048598 -0.646636 0.237105 0.109 Uiso 1 1 d R U . . .
H1B H -0.118027 -0.69846 0.195398 0.109 Uiso 1 1 d R U . . .
O1 O 0.0971(4) -0.1314(3) 0.34907(17) 0.0661(9) Uani 1 1 d . . . . .
O2 O 0.0235(6) 0.0291(4) 0.2576(2) 0.0773(10) Uani 1 1 d . . . . .
H2A H 0.047363 0.091732 0.296399 0.116 Uiso 1 1 calc R U . . .
C8 C 0.2214(5) 0.4047(5) 0.4831(2) 0.0481(10) Uani 1 1 d . . . . .
C9 C 0.2814(6) 0.5353(5) 0.4434(3) 0.0540(10) Uani 1 1 d . . . . .
H9 H 0.290038 0.530425 0.386875 0.065 Uiso 1 1 calc R U . . .
C10 C 0.3269(6) 0.6696(5) 0.4884(3) 0.0588(11) Uani 1 1 d . . . . .
H10 H 0.367783 0.755237 0.461501 0.071 Uiso 1 1 calc R U . . .
C11 C 0.2551(6) 0.5597(5) 0.6073(3) 0.0546(11) Uani 1 1 d . . . . .
H11 H 0.245098 0.568368 0.663781 0.066 Uiso 1 1 calc R U . . .
C12 C 0.2067(6) 0.4195(5) 0.5663(2) 0.0521(10) Uani 1 1 d . . . . .
H12 H 0.164714 0.336176 0.594851 0.063 Uiso 1 1 calc R U . . .
C13 C 0.1728(5) 0.2578(5) 0.4328(2) 0.0501(10) Uani 1 1 d . . . . .
N2 N 0.1864(5) 0.1292(4) 0.4681(2) 0.0662(11) Uani 1 1 d . . . . .
H2B H 0.159779 0.043152 0.440756 0.079 Uiso 1 1 calc R U . . .
H2C H 0.221836 0.131168 0.518541 0.079 Uiso 1 1 calc R U . . .
N3 N 0.3152(5) 0.6828(4) 0.5697(2) 0.0565(9) Uani 1 1 d . . . . .
O3 O 0.1229(4) 0.2624(3) 0.36094(17) 0.0659(9) Uani 1 1 d . . . . .
C14 C 0.4983(5) 1.1237(4) 0.7612(2) 0.0460(9) Uani 1 1 d . . . . .
C15 C 0.4939(5) 1.2808(5) 0.7650(2) 0.0489(10) Uani 1 1 d . . . . .
H15 H 0.452002 1.328637 0.720175 0.059 Uiso 1 1 calc R U . . .
C16 C 0.5517(5) 1.3654(4) 0.8355(2) 0.0500(10) Uani 1 1 d . . . . .
C17 C 0.6147(6) 1.2992(5) 0.9035(2) 0.0544(10) Uani 1 1 d . . . . .
H17 H 0.650762 1.357307 0.951485 0.065 Uiso 1 1 calc R U . . .
C18 C 0.6216(5) 1.1437(5) 0.8971(2) 0.0531(10) Uani 1 1 d . . . . .
C19 C 0.5630(5) 1.0534(5) 0.8279(2) 0.0502(10) Uani 1 1 d . . . . .
H19 H 0.566941 0.94789 0.82611 0.06 Uiso 1 1 calc R U . . .
C20 C 0.4303(5) 1.0335(5) 0.6835(2) 0.0509(10) Uani 1 1 d . . . . .
N4 N 0.7003(6) 1.0729(5) 0.9670(2) 0.0700(11) Uani 1 1 d . . . . .
N5 N 0.5487(6) 1.5316(5) 0.8390(3) 0.0696(11) Uani 1 1 d . . . . .
O4 O 0.4430(5) 0.8891(3) 0.68568(19) 0.0741(10) Uani 1 1 d . . . . .
H4 H 0.403365 0.845498 0.642344 0.111 Uiso 1 1 calc R U . . .
O5 O 0.3708(5) 1.0960(4) 0.62663(18) 0.0725(10) Uani 1 1 d . . . . .
O6 O 0.5227(6) 1.5918(4) 0.7760(3) 0.1038(14) Uani 1 1 d . . . . .
O7 O 0.5718(6) 1.6022(4) 0.9068(2) 0.0943(12) Uani 1 1 d . . . . .
O8 O 0.7501(6) 1.1535(5) 1.0289(2) 0.0966(13) Uani 1 1 d . . . . .
O9 O 0.7151(7) 0.9389(5) 0.9599(3) 0.1164(17) Uani 1 1 d . . . . .

loop_
_atom_site_aniso_label
_atom_site_aniso_U_11
_atom_site_aniso_U_22
_atom_site_aniso_U_33
_atom_site_aniso_U_23
_atom_site_aniso_U_13
_atom_site_aniso_U_12
C1 0.051(2) 0.047(2) 0.040(2) -0.0017(17) 0.0004(16) 0.0010(17)
C2 0.060(2) 0.051(2) 0.045(2) 0.0065(19) -0.0036(18) 0.0024(19)
C3 0.071(3) 0.063(3) 0.043(2) 0.006(2) -0.0080(19) 0.004(2)
C4 0.077(3) 0.060(3) 0.041(2) -0.006(2) -0.008(2) -0.001(2)
C5 0.074(3) 0.046(2) 0.050(2) 0.0041(19) -0.005(2) 0.002(2)
C6 0.062(3) 0.052(3) 0.042(2) 0.0049(18) -0.0039(18) 0.0070(19)
C7 0.062(2) 0.048(3) 0.045(2) 0.0039(18) -0.0017(18) 0.0045(18)
N1 0.137(4) 0.058(3) 0.077(3) 0.008(2) -0.025(3) 0.006(2)
O1 0.098(2) 0.0538(19) 0.0454(17) 0.0035(14) -0.0114(15) 0.0043(16)
O2 0.130(3) 0.0456(18) 0.0551(19) 0.0009(15) -0.0236(18) 0.0092(18)
C8 0.050(2) 0.047(2) 0.048(2) 0.0014(18) -0.0059(17) 0.0090(17)
C9 0.061(3) 0.057(3) 0.044(2) 0.0071(19) -0.0075(18) 0.0068(19)
C10 0.063(3) 0.050(3) 0.062(3) 0.011(2) -0.009(2) 0.000(2)
C11 0.067(3) 0.046(2) 0.051(2) 0.0010(19) -0.0010(19) 0.007(2)
C12 0.066(3) 0.046(2) 0.044(2) 0.0047(18) 0.0000(18) 0.0046(19)
C13 0.057(2) 0.053(3) 0.040(2) 0.0034(18) -0.0048(17) 0.0069(18)
N2 0.104(3) 0.046(2) 0.047(2) 0.0018(16) -0.0181(19) -0.0007(19)
N3 0.065(2) 0.047(2) 0.057(2) 0.0013(17) -0.0043(17) 0.0057(16)
O3 0.100(2) 0.0572(19) 0.0403(16) 0.0004(13) -0.0177(15) 0.0105(16)
C14 0.053(2) 0.042(2) 0.043(2) 0.0052(17) -0.0015(17) 0.0034(17)
C15 0.051(2) 0.049(2) 0.046(2) 0.0060(18) -0.0049(17) 0.0009(17)
C16 0.054(2) 0.042(2) 0.053(2) 0.0003(18) -0.0019(18) 0.0009(17)
C17 0.062(3) 0.056(3) 0.043(2) -0.0021(19) -0.0051(18) -0.0041(19)
C18 0.057(2) 0.058(3) 0.045(2) 0.0088(19) -0.0061(18) -0.0010(19)
C19 0.055(2) 0.045(2) 0.051(2) 0.0118(18) -0.0057(18) 0.0010(17)
C20 0.056(2) 0.047(2) 0.049(2) 0.0065(19) -0.0043(18) 0.0013(18)
N4 0.089(3) 0.066(3) 0.054(2) 0.016(2) -0.0157(19) -0.001(2)
N5 0.084(3) 0.048(2) 0.074(3) -0.002(2) -0.017(2) 0.0008(18)
O4 0.121(3) 0.0413(18) 0.058(2) -0.0028(14) -0.0248(18) 0.0083(17)
O5 0.111(3) 0.057(2) 0.0483(17) 0.0054(15) -0.0261(16) 0.0070(17)
O6 0.165(4) 0.048(2) 0.097(3) 0.012(2) -0.049(3) 0.003(2)
O7 0.140(3) 0.059(2) 0.079(3) -0.0208(19) -0.014(2) 0.004(2)
O8 0.135(3) 0.101(3) 0.052(2) 0.006(2) -0.028(2) 0.011(2)
O9 0.184(5) 0.063(3) 0.100(3) 0.022(2) -0.070(3) 0.002(3)

loop_
_atom_type_symbol
_atom_type_description
_atom_type_scat_dispersion_real
_atom_type_scat_dispersion_imag
_atom_type_scat_source
C C 0.0033 0.0016 'International Tables Vol C Tables 4.2.6.8 and 6.1.1.4'
H H 0 0 'International Tables Vol C Tables 4.2.6.8 and 6.1.1.4'
N N 0.0061 0.0033 'International Tables Vol C Tables 4.2.6.8 and 6.1.1.4'
O O 0.0106 0.006 'International Tables Vol C Tables 4.2.6.8 and 6.1.1.4'

loop_
_geom_angle_atom_site_label_1
_geom_angle_atom_site_label_2
_geom_angle_atom_site_label_3
_geom_angle
_geom_angle_site_symmetry_1
_geom_angle_site_symmetry_3
_geom_angle_publ_flag
C6 C1 C2 121.3(4) . . ?
C6 C1 C7 118.2(3) . . ?
C2 C1 C7 120.5(4) . . ?
C1 C2 C3 118.0(4) . . ?
C4 C3 C2 120.8(4) . . ?
C3 C4 C5 121.6(4) . . ?
N1 C5 C4 121.6(4) . . ?
N1 C5 C6 120.8(4) . . ?
C4 C5 C6 117.6(4) . . ?
C1 C6 C5 120.7(4) . . ?
O1 C7 O2 122.6(4) . . ?
O1 C7 C1 123.5(4) . . ?
O2 C7 C1 113.9(3) . . ?
C12 C8 C9 117.7(4) . . ?
C12 C8 C13 123.5(4) . . ?
C9 C8 C13 118.8(4) . . ?
C10 C9 C8 119.4(4) . . ?
N3 C10 C9 122.6(4) . . ?
N3 C11 C12 123.0(4) . . ?
C8 C12 C11 119.2(4) . . ?
O3 C13 N2 123.0(4) . . ?
O3 C13 C8 119.1(4) . . ?
N2 C13 C8 117.9(3) . . ?
C11 N3 C10 118.0(4) . . ?
C15 C14 C19 119.9(4) . . ?
C15 C14 C20 118.3(3) . . ?
C19 C14 C20 121.8(4) . . ?
C16 C15 C14 119.5(4) . . ?
C15 C16 C17 122.2(4) . . ?
C15 C16 N5 119.3(4) . . ?
C17 C16 N5 118.5(4) . . ?
C18 C17 C16 116.9(4) . . ?
C17 C18 C19 123.1(4) . . ?
C17 C18 N4 117.5(4) . . ?
C19 C18 N4 119.4(4) . . ?
C18 C19 C14 118.4(4) . . ?
O5 C20 O4 125.6(4) . . ?
O5 C20 C14 121.0(4) . . ?
O4 C20 C14 113.4(3) . . ?
O9 N4 O8 123.2(4) . . ?
O9 N4 C18 117.6(4) . . ?
O8 N4 C18 119.2(4) . . ?
O6 N5 O7 124.0(4) . . ?
O6 N5 C16 118.4(4) . . ?
O7 N5 C16 117.6(4) . . ?

loop_
_geom_bond_atom_site_label_1
_geom_bond_atom_site_label_2
_geom_bond_distance
_geom_bond_site_symmetry_2
_geom_bond_publ_flag
C1 C6 1.372(6) . ?
C1 C2 1.391(5) . ?
C1 C7 1.483(5) . ?
C2 C3 1.396(6) . ?
C3 C4 1.369(6) . ?
C4 C5 1.388(6) . ?
C5 N1 1.370(6) . ?
C5 C6 1.407(6) . ?
C7 O1 1.223(5) . ?
C7 O2 1.302(5) . ?
C8 C12 1.370(6) . ?
C8 C9 1.401(6) . ?
C8 C13 1.499(6) . ?
C9 C10 1.364(6) . ?
C10 N3 1.337(6) . ?
C11 N3 1.329(6) . ?
C11 C12 1.380(6) . ?
C13 O3 1.231(4) . ?
C13 N2 1.315(5) . ?
C14 C15 1.383(5) . ?
C14 C19 1.385(5) . ?
C14 C20 1.507(6) . ?
C15 C16 1.372(5) . ?
C16 C17 1.380(6) . ?
C16 N5 1.462(5) . ?
C17 C18 1.372(6) . ?
C18 C19 1.381(6) . ?
C18 N4 1.468(5) . ?
C20 O5 1.205(5) . ?
C20 O4 1.285(5) . ?
N4 O9 1.191(5) . ?
N4 O8 1.230(5) . ?
N5 O6 1.211(5) . ?
N5 O7 1.239(5) . ?

loop_
_geom_hbond_atom_site_label_D
_geom_hbond_atom_site_label_H
_geom_hbond_atom_site_label_A
_geom_hbond_distance_DH
_geom_hbond_distance_HA
_geom_hbond_distance_DA
_geom_hbond_angle_DHA
_geom_hbond_site_symmetry_A
_geom_hbond_publ_flag
N1 H1A O3 0.86 2.3 3.103(5) 154.7 1_545 yes
O2 H2A O3 0.82 1.82 2.618(4) 164.6 . yes
N2 H2B O1 0.86 2.09 2.933(4) 165.5 . yes
N2 H2C O5 0.86 2.11 2.943(5) 162.5 1_545 yes
O4 H4 N3 0.82 1.86 2.639(4) 157.5 . yes

loop_
_geom_torsion_atom_site_label_1
_geom_torsion_atom_site_label_2
_geom_torsion_atom_site_label_3
_geom_torsion_atom_site_label_4
_geom_torsion
_geom_torsion_site_symmetry_1
_geom_torsion_site_symmetry_2
_geom_torsion_site_symmetry_3
_geom_torsion_site_symmetry_4
_geom_torsion_publ_flag
C6 C1 C2 C3 0.0(6) . . . . ?
C7 C1 C2 C3 178.5(4) . . . . ?
C1 C2 C3 C4 0.2(6) . . . . ?
C2 C3 C4 C5 -0.3(7) . . . . ?
C3 C4 C5 N1 -179.2(5) . . . . ?
C3 C4 C5 C6 0.1(7) . . . . ?
C2 C1 C6 C5 -0.1(6) . . . . ?
C7 C1 C6 C5 -178.7(4) . . . . ?
N1 C5 C6 C1 179.4(4) . . . . ?
C4 C5 C6 C1 0.1(6) . . . . ?
C6 C1 C7 O1 -2.7(6) . . . . ?
C2 C1 C7 O1 178.8(4) . . . . ?
C6 C1 C7 O2 176.8(4) . . . . ?
C2 C1 C7 O2 -1.7(6) . . . . ?
C12 C8 C9 C10 1.7(6) . . . . ?
C13 C8 C9 C10 -179.7(4) . . . . ?
C8 C9 C10 N3 -0.7(6) . . . . ?
C9 C8 C12 C11 -1.5(6) . . . . ?
C13 C8 C12 C11 179.9(3) . . . . ?
N3 C11 C12 C8 0.3(6) . . . . ?
C12 C8 C13 O3 153.1(4) . . . . ?
C9 C8 C13 O3 -25.5(6) . . . . ?
C12 C8 C13 N2 -27.1(6) . . . . ?
C9 C8 C13 N2 154.3(4) . . . . ?
C12 C11 N3 C10 0.8(6) . . . . ?
C9 C10 N3 C11 -0.6(6) . . . . ?
C19 C14 C15 C16 -0.8(6) . . . . ?
C20 C14 C15 C16 178.8(4) . . . . ?
C14 C15 C16 C17 -0.1(6) . . . . ?
C14 C15 C16 N5 179.3(4) . . . . ?
C15 C16 C17 C18 1.6(6) . . . . ?
N5 C16 C17 C18 -177.8(4) . . . . ?
C16 C17 C18 C19 -2.4(6) . . . . ?
C16 C17 C18 N4 175.9(4) . . . . ?
C17 C18 C19 C14 1.6(6) . . . . ?
N4 C18 C19 C14 -176.7(4) . . . . ?
C15 C14 C19 C18 0.1(6) . . . . ?
C20 C14 C19 C18 -179.5(4) . . . . ?
C15 C14 C20 O5 -1.2(6) . . . . ?
C19 C14 C20 O5 178.4(4) . . . . ?
C15 C14 C20 O4 178.9(4) . . . . ?
C19 C14 C20 O4 -1.5(6) . . . . ?
C17 C18 N4 O9 -176.3(5) . . . . ?
C19 C18 N4 O9 2.1(7) . . . . ?
C17 C18 N4 O8 2.6(6) . . . . ?
C19 C18 N4 O8 -179.0(4) . . . . ?
C15 C16 N5 O6 -11.3(6) . . . . ?
C17 C16 N5 O6 168.1(4) . . . . ?
C15 C16 N5 O7 168.2(4) . . . . ?
C17 C16 N5 O7 -12.3(6) . . . . ?
